data_7216722
loop_
_publ_author_name
'Singh, Udai P.'
'Narang, Shikha'

_publ_section_title
;
 A supramolecular approach towards the construction of molecular salts
 using phosphonic acid and pyrazole
;
_journal_issue 33
_journal_name_full CrystEngComm
_journal_page_first 7777
_journal_paper_doi 10.1039/C4CE00484A
_journal_volume 16
_journal_year 2014
_chemical_formula_moiety 'C11 H18 N4, C2 H6 O7 P2, C2 H6 O'
_chemical_formula_sum 'C15 H30 N4 O8 P2'
_chemical_formula_weight 456.37
_chemical_name_systematic
; 
 ? 
;
_space_group_IT_number 14
_symmetry_cell_setting monoclinic
_symmetry_space_group_name_Hall '-P 2ybc'
_symmetry_space_group_name_H-M 'P 1 21/c 1'
_atom_sites_solution_hydrogens geom
_atom_sites_solution_primary direct
_atom_sites_solution_secondary difmap
_audit_creation_method SHELXL-97
_cell_angle_alpha 90.00
_cell_angle_beta 118.245(4)
_cell_angle_gamma 90.00
_cell_formula_units_Z 4
_cell_length_a 11.4912(9)
_cell_length_b 9.4729(7)
_cell_length_c 22.7526(18)
_cell_measurement_reflns_used 113
_cell_measurement_temperature 296(2)
_cell_measurement_theta_max 26.41
_cell_measurement_theta_min 2.01
_cell_volume 2181.8(3)
_computing_cell_refinement 'Bruker kappa Apex'
_computing_data_collection 'Bruker kappa Apex'
_computing_data_reduction 'Bruker SAINT'
_computing_molecular_graphics 'Bruker SAINT'
_computing_publication_material 'Bruker SAINT'
_computing_structure_refinement 'SHELXL-97 (Sheldrick, 2008)'
_computing_structure_solution 'SHELXS-97 (Sheldrick, 2008)'
_diffrn_ambient_temperature 296(2)
_diffrn_measured_fraction_theta_full 0.994
_diffrn_measured_fraction_theta_max 0.994
_diffrn_measurement_device_type 'CCD area detector'
_diffrn_measurement_method 'phi and omega scans'
_diffrn_radiation_monochromator graphite
_diffrn_radiation_source 'fine-focus sealed tube'
_diffrn_radiation_type MoK\a
_diffrn_radiation_wavelength 0.71073
_diffrn_reflns_av_R_equivalents 0.0685
_diffrn_reflns_av_sigmaI/netI 0.0539
_diffrn_reflns_limit_h_max 14
_diffrn_reflns_limit_h_min -12
_diffrn_reflns_limit_k_max 11
_diffrn_reflns_limit_k_min -11
_diffrn_reflns_limit_l_max 27
_diffrn_reflns_limit_l_min -28
_diffrn_reflns_number 31105
_diffrn_reflns_theta_full 26.41
_diffrn_reflns_theta_max 26.41
_diffrn_reflns_theta_min 2.01
_exptl_absorpt_coefficient_mu 0.247
_exptl_absorpt_correction_T_max 0.949
_exptl_absorpt_correction_T_min 0.945
_exptl_absorpt_correction_type multi-scan
_exptl_absorpt_process_details '(SADABS; Bruker, 2000)'
_exptl_crystal_colour white
_exptl_crystal_density_diffrn 1.389
_exptl_crystal_density_method 'not measured'
_exptl_crystal_description cubic
_exptl_crystal_F_000 968.0
_exptl_crystal_size_max 0.23
_exptl_crystal_size_mid 0.22
_exptl_crystal_size_min 0.21
_refine_diff_density_max 0.904
_refine_diff_density_min -0.369
_refine_diff_density_rms 0.100
_refine_ls_extinction_method none
_refine_ls_goodness_of_fit_ref 1.056
_refine_ls_hydrogen_treatment constr
_refine_ls_matrix_type full
_refine_ls_number_parameters 241
_refine_ls_number_reflns 4462
_refine_ls_number_restraints 0
_refine_ls_restrained_S_all 1.056
_refine_ls_R_factor_all 0.1032
_refine_ls_R_factor_gt 0.0759
_refine_ls_shift/su_max 0.000
_refine_ls_shift/su_mean 0.000
_refine_ls_structure_factor_coef Fsqd
_refine_ls_weighting_details 'calc w=1/[\s^2^(Fo^2^)+(0.0978P)^2^+8.8120P] where P=(Fo^2^+2Fc^2^)/3'
_refine_ls_weighting_scheme calc
_refine_ls_wR_factor_gt 0.2319
_refine_ls_wR_factor_ref 0.2439
_reflns_number_gt 3116
_reflns_number_total 4462
_reflns_threshold_expression >2sigma(I)
_cod_data_source_file c4ce00484a2.cif
_cod_data_source_block EA_MBPz_squeezed
_cod_depositor_comments
;
The following automatic conversions were performed:

'_symmetry_cell_setting' value 'Monoclinic' changed to 'monoclinic'
according to
/usr/data/users/saulius/crontab/automatic-downloads/rss-feeds/RSC/lib/dictionaries/cif_core.dic
dictionary named 'cif_core.dic' version 2.4.2 from 2011-04-26.

Automatic conversion script
Id: cif_fix_values 2281 2013-09-26 08:29:07Z andrius 

 Adding full bibliography for 7216721--7216726.cif.
;
_cod_original_sg_symbol_H-M 'P 21/c'
_cod_database_code 7216722

loop_
_symmetry_equiv_pos_as_xyz
'x, y, z'
'-x, y+1/2, -z+1/2'
'-x, -y, -z'
'x, -y-1/2, z-1/2'

loop_
_atom_site_label
_atom_site_type_symbol
_atom_site_fract_x
_atom_site_fract_y
_atom_site_fract_z
_atom_site_U_iso_or_equiv
_atom_site_adp_type
_atom_site_occupancy
_atom_site_symmetry_multiplicity
_atom_site_calc_flag
_atom_site_refinement_flags
N1 N 1.1122(4) 0.4272(5) 0.2027(2) 0.0421(11) Uani 1 1 d .
H1D H 1.1912 0.4602 0.2238 0.051 Uiso 1 1 calc R
N2 N 1.0809(4) 0.2903(5) 0.1906(2) 0.0410(11) Uani 1 1 d .
H2D H 1.1362 0.2216 0.2021 0.049 Uiso 1 1 calc R
N3 N 0.5979(4) 0.5437(5) -0.0599(2) 0.0378(10) Uani 1 1 d .
H3D H 0.5668 0.5251 -0.1017 0.045 Uiso 1 1 calc R
N4 N 0.5974(4) 0.6706(5) -0.0345(2) 0.0371(10) Uani 1 1 d .
H4D H 0.5655 0.7466 -0.0572 0.044 Uiso 1 1 calc R
C3 C 0.8871(7) 0.1367(7) 0.1398(4) 0.0588(17) Uani 1 1 d .
H3A H 0.9453 0.0679 0.1707 0.088 Uiso 1 1 calc R
H3B H 0.8704 0.1127 0.0955 0.088 Uiso 1 1 calc R
H3C H 0.8053 0.1379 0.1415 0.088 Uiso 1 1 calc R
C4 C 0.9495(5) 0.2781(6) 0.1577(3) 0.0373(12) Uani 1 1 d .
C5 C 0.8958(5) 0.4144(6) 0.1482(2) 0.0351(12) Uani 1 1 d .
C6 C 1.0019(5) 0.5046(6) 0.1769(2) 0.0351(12) Uani 1 1 d .
C7 C 1.0052(6) 0.6618(7) 0.1825(3) 0.0588(18) Uani 1 1 d .
H7A H 0.9889 0.7027 0.1407 0.088 Uiso 1 1 calc R
H7B H 1.0904 0.6912 0.2167 0.088 Uiso 1 1 calc R
H7C H 0.9383 0.6925 0.1935 0.088 Uiso 1 1 calc R
C8 C 0.7519(5) 0.4547(6) 0.1181(2) 0.0353(12) Uani 1 1 d .
H8A H 0.7417 0.5206 0.1479 0.042 Uiso 1 1 calc R
H8B H 0.7015 0.3708 0.1157 0.042 Uiso 1 1 calc R
C9 C 0.6688(6) 0.2983(6) -0.0222(3) 0.0478(14) Uani 1 1 d .
H9A H 0.7542 0.2828 -0.0190 0.072 Uiso 1 1 calc R
H9B H 0.6014 0.2724 -0.0660 0.072 Uiso 1 1 calc R
H9C H 0.6602 0.2417 0.0106 0.072 Uiso 1 1 calc R
C10 C 0.6544(5) 0.4492(6) -0.0101(3) 0.0350(11) Uani 1 1 d .
C11 C 0.6925(5) 0.5205(5) 0.0493(2) 0.0312(11) Uani 1 1 d .
C12 C 0.6547(5) 0.6598(6) 0.0315(3) 0.0366(12) Uani 1 1 d .
P1 P 0.56048(12) 0.09834(12) 0.18459(6) 0.0277(3) Uani 1 1 d .
P2 P 0.39909(12) 0.09303(12) 0.26538(6) 0.0263(3) Uani 1 1 d .
O1 O 0.5333(4) 0.1267(4) 0.11451(19) 0.0446(10) Uani 1 1 d .
O2 O 0.6269(3) -0.0398(3) 0.21440(18) 0.0347(8) Uani 1 1 d .
O3 O 0.6528(3) 0.2142(4) 0.23428(19) 0.0414(9) Uani 1 1 d .
H3E H 0.6137 0.2900 0.2257 0.062 Uiso 1 1 d R
O4 O 0.2576(3) 0.1032(4) 0.25050(18) 0.0373(9) Uani 1 1 d .
O5 O 0.4832(4) 0.2191(3) 0.30964(17) 0.0358(8) Uani 1 1 d .
H5E H 0.4407 0.2925 0.2966 0.054 Uiso 1 1 d R
O6 O 0.4678(3) -0.0401(3) 0.30160(16) 0.0321(8) Uani 1 1 d .
O7 O 0.3442(3) 0.2474(3) 0.15891(17) 0.0284(8) Uani 1 1 d .
H7Z H 0.3950 0.3094 0.1821 0.043 Uiso 1 1 calc R
C1 C 0.3047(5) 0.0019(5) 0.1359(3) 0.0356(12) Uani 1 1 d .
H1A H 0.2164 0.0226 0.1276 0.053 Uiso 1 1 calc R
H1B H 0.3289 -0.0912 0.1544 0.053 Uiso 1 1 calc R
H1C H 0.3087 0.0068 0.0947 0.053 Uiso 1 1 calc R
C2 C 0.4007(4) 0.1101(4) 0.1854(2) 0.0246(9) Uani 1 1 d .
C13 C 0.6695(6) 0.7871(7) 0.0724(3) 0.0552(16) Uani 1 1 d .
H13A H 0.7500 0.8349 0.0815 0.083 Uiso 1 1 calc R
H13B H 0.6722 0.7596 0.1136 0.083 Uiso 1 1 calc R
H13C H 0.5959 0.8491 0.0484 0.083 Uiso 1 1 calc R

loop_
_atom_site_aniso_label
_atom_site_aniso_U_11
_atom_site_aniso_U_22
_atom_site_aniso_U_33
_atom_site_aniso_U_23
_atom_site_aniso_U_13
_atom_site_aniso_U_12
N1 0.029(2) 0.044(3) 0.043(3) 0.003(2) 0.009(2) 0.001(2)
N2 0.031(2) 0.039(3) 0.045(3) 0.006(2) 0.012(2) 0.010(2)
N3 0.036(2) 0.043(3) 0.029(2) 0.004(2) 0.0114(19) 0.006(2)
N4 0.039(2) 0.038(3) 0.032(2) 0.010(2) 0.0142(19) 0.0019(19)
C3 0.050(4) 0.047(4) 0.063(4) 0.009(3) 0.013(3) 0.002(3)
C4 0.032(3) 0.045(3) 0.032(3) 0.008(2) 0.013(2) 0.003(2)
C5 0.032(3) 0.047(3) 0.024(2) 0.006(2) 0.011(2) 0.009(2)
C6 0.028(2) 0.041(3) 0.030(3) 0.001(2) 0.009(2) 0.005(2)
C7 0.048(4) 0.044(4) 0.063(4) -0.007(3) 0.009(3) 0.004(3)
C8 0.031(3) 0.045(3) 0.027(2) 0.007(2) 0.011(2) 0.005(2)
C9 0.055(4) 0.040(3) 0.041(3) -0.002(3) 0.016(3) 0.009(3)
C10 0.030(2) 0.038(3) 0.033(3) 0.003(2) 0.011(2) 0.004(2)
C11 0.025(2) 0.040(3) 0.028(2) 0.002(2) 0.013(2) 0.005(2)
C12 0.028(2) 0.045(3) 0.034(3) 0.002(2) 0.012(2) 0.000(2)
P1 0.0279(6) 0.0187(6) 0.0349(7) 0.0039(5) 0.0137(5) 0.0038(5)
P2 0.0301(6) 0.0171(6) 0.0284(6) 0.0035(5) 0.0112(5) 0.0030(5)
O1 0.052(2) 0.045(2) 0.043(2) 0.0120(18) 0.0272(19) 0.0155(18)
O2 0.0324(18) 0.0192(17) 0.046(2) 0.0033(15) 0.0136(16) 0.0071(14)
O3 0.0312(18) 0.0213(18) 0.060(2) -0.0036(17) 0.0123(17) -0.0037(14)
O4 0.0358(19) 0.034(2) 0.048(2) 0.0101(16) 0.0249(17) 0.0068(15)
O5 0.045(2) 0.0212(17) 0.0336(19) -0.0026(14) 0.0125(16) 0.0032(15)
O6 0.0387(19) 0.0187(16) 0.0325(18) 0.0055(14) 0.0116(15) 0.0050(14)
O7 0.0282(17) 0.0181(16) 0.0351(18) 0.0065(14) 0.0117(14) 0.0037(13)
C1 0.036(3) 0.029(3) 0.033(3) -0.005(2) 0.010(2) -0.004(2)
C2 0.025(2) 0.015(2) 0.028(2) 0.0041(18) 0.0077(19) 0.0021(17)
C13 0.053(4) 0.048(4) 0.052(4) 0.001(3) 0.015(3) 0.005(3)

loop_
_atom_type_symbol
_atom_type_description
_atom_type_scat_dispersion_real
_atom_type_scat_dispersion_imag
_atom_type_scat_source
C C 0.0033 0.0016 'International Tables Vol C Tables 4.2.6.8 and 6.1.1.4'
H H 0.0000 0.0000 'International Tables Vol C Tables 4.2.6.8 and 6.1.1.4'
N N 0.0061 0.0033 'International Tables Vol C Tables 4.2.6.8 and 6.1.1.4'
O O 0.0106 0.0060 'International Tables Vol C Tables 4.2.6.8 and 6.1.1.4'
P P 0.1023 0.0942 'International Tables Vol C Tables 4.2.6.8 and 6.1.1.4'

loop_
_geom_angle_atom_site_label_1
_geom_angle_atom_site_label_2
_geom_angle_atom_site_label_3
_geom_angle
C6 N1 N2 109.5(4)
C6 N1 H1D 125.3
N2 N1 H1D 125.3
C4 N2 N1 108.8(4)
C4 N2 H2D 125.6
N1 N2 H2D 125.6
N4 N3 C10 109.5(4)
N4 N3 H3D 125.3
C10 N3 H3D 125.3
C12 N4 N3 108.6(4)
C12 N4 H4D 125.7
N3 N4 H4D 125.7
C4 C3 H3A 109.5
C4 C3 H3B 109.5
H3A C3 H3B 109.5
C4 C3 H3C 109.5
H3A C3 H3C 109.5
H3B C3 H3C 109.5
N2 C4 C5 107.7(5)
N2 C4 C3 120.2(5)
C5 C4 C3 132.0(5)
C6 C5 C4 105.8(4)
C6 C5 C8 126.4(5)
C4 C5 C8 127.7(5)
N1 C6 C5 108.2(5)
N1 C6 C7 122.0(5)
C5 C6 C7 129.9(5)
C6 C7 H7A 109.5
C6 C7 H7B 109.5
H7A C7 H7B 109.5
C6 C7 H7C 109.5
H7A C7 H7C 109.5
H7B C7 H7C 109.5
C5 C8 C11 115.8(4)
C5 C8 H8A 108.3
C11 C8 H8A 108.3
C5 C8 H8B 108.3
C11 C8 H8B 108.3
H8A C8 H8B 107.4
C10 C9 H9A 109.5
C10 C9 H9B 109.5
H9A C9 H9B 109.5
C10 C9 H9C 109.5
H9A C9 H9C 109.5
H9B C9 H9C 109.5
N3 C10 C11 107.6(5)
N3 C10 C9 122.5(5)
C11 C10 C9 129.9(5)
C10 C11 C12 105.6(4)
C10 C11 C8 126.0(5)
C12 C11 C8 128.2(5)
N4 C12 C11 108.8(5)
N4 C12 C13 119.7(5)
C11 C12 C13 131.5(5)
O1 P1 O2 116.2(2)
O1 P1 O3 111.7(2)
O2 P1 O3 104.9(2)
O1 P1 C2 107.0(2)
O2 P1 C2 110.0(2)
O3 P1 C2 106.6(2)
O4 P2 O6 114.1(2)
O4 P2 O5 111.7(2)
O6 P2 O5 106.36(19)
O4 P2 C2 106.8(2)
O6 P2 C2 111.5(2)
O5 P2 C2 106.1(2)
P1 O3 H3E 109.5
P2 O5 H5E 109.5
C2 O7 H7Z 109.5
C2 C1 H1A 109.5
C2 C1 H1B 109.5
H1A C1 H1B 109.5
C2 C1 H1C 109.5
H1A C1 H1C 109.5
H1B C1 H1C 109.5
O7 C2 C1 105.6(3)
O7 C2 P2 106.1(3)
C1 C2 P2 109.1(3)
O7 C2 P1 107.6(3)
C1 C2 P1 109.0(3)
P2 C2 P1 118.7(2)
C12 C13 H13A 109.5
C12 C13 H13B 109.5
H13A C13 H13B 109.5
C12 C13 H13C 109.5
H13A C13 H13C 109.5
H13B C13 H13C 109.5

loop_
_geom_bond_atom_site_label_1
_geom_bond_atom_site_label_2
_geom_bond_distance
N1 C6 1.336(6)
N1 N2 1.339(6)
N1 H1D 0.8600
N2 C4 1.336(7)
N2 H2D 0.8600
N3 N4 1.335(6)
N3 C10 1.346(7)
N3 H3D 0.8600
N4 C12 1.329(7)
N4 H4D 0.8600
C3 C4 1.482(8)
C3 H3A 0.9600
C3 H3B 0.9600
C3 H3C 0.9600
C4 C5 1.403(7)
C5 C6 1.375(7)
C5 C8 1.508(7)
C6 C7 1.494(8)
C7 H7A 0.9600
C7 H7B 0.9600
C7 H7C 0.9600
C8 C11 1.513(7)
C8 H8A 0.9700
C8 H8B 0.9700
C9 C10 1.480(8)
C9 H9A 0.9600
C9 H9B 0.9600
C9 H9C 0.9600
C10 C11 1.383(7)
C11 C12 1.389(7)
C12 C13 1.482(8)
P1 O1 1.497(4)
P1 O2 1.505(3)
P1 O3 1.572(4)
P1 C2 1.848(5)
P2 O4 1.498(4)
P2 O6 1.509(3)
P2 O5 1.566(4)
P2 C2 1.837(5)
O3 H3E 0.8200
O5 H5E 0.8201
O7 C2 1.450(5)
O7 H7Z 0.8200
C1 C2 1.536(6)
C1 H1A 0.9600
C1 H1B 0.9600
C1 H1C 0.9600
C13 H13A 0.9600
C13 H13B 0.9600
C13 H13C 0.9600

loop_
_geom_torsion_atom_site_label_1
_geom_torsion_atom_site_label_2
_geom_torsion_atom_site_label_3
_geom_torsion_atom_site_label_4
_geom_torsion
C6 N1 N2 C4 -1.0(6)
C10 N3 N4 C12 0.7(6)
N1 N2 C4 C5 0.5(6)
N1 N2 C4 C3 -178.0(5)
N2 C4 C5 C6 0.1(6)
C3 C4 C5 C6 178.4(6)
N2 C4 C5 C8 -175.2(5)
C3 C4 C5 C8 3.1(10)
N2 N1 C6 C5 1.0(6)
N2 N1 C6 C7 180.0(5)
C4 C5 C6 N1 -0.7(6)
C8 C5 C6 N1 174.7(5)
C4 C5 C6 C7 -179.5(6)
C8 C5 C6 C7 -4.1(9)
C6 C5 C8 C11 77.4(7)
C4 C5 C8 C11 -108.2(6)
N4 N3 C10 C11 -0.7(6)
N4 N3 C10 C9 179.5(5)
N3 C10 C11 C12 0.4(6)
C9 C10 C11 C12 -179.8(6)
N3 C10 C11 C8 175.6(5)
C9 C10 C11 C8 -4.6(9)
C5 C8 C11 C10 77.0(7)
C5 C8 C11 C12 -108.9(6)
N3 N4 C12 C11 -0.4(6)
N3 N4 C12 C13 178.8(5)
C10 C11 C12 N4 0.0(6)
C8 C11 C12 N4 -175.0(5)
C10 C11 C12 C13 -179.1(6)
C8 C11 C12 C13 5.8(9)
O4 P2 C2 O7 60.3(3)
O6 P2 C2 O7 -174.4(3)
O5 P2 C2 O7 -59.0(3)
O4 P2 C2 C1 -53.1(3)
O6 P2 C2 C1 72.2(3)
O5 P2 C2 C1 -172.4(3)
O4 P2 C2 P1 -178.6(2)
O6 P2 C2 P1 -53.3(3)
O5 P2 C2 P1 62.1(3)
O1 P1 C2 O7 -55.4(3)
O2 P1 C2 O7 177.5(3)
O3 P1 C2 O7 64.3(3)
O1 P1 C2 C1 58.6(4)
O2 P1 C2 C1 -68.5(4)
O3 P1 C2 C1 178.3(3)
O1 P1 C2 P2 -175.8(2)
O2 P1 C2 P2 57.1(3)
O3 P1 C2 P2 -56.1(3)
